data_2208137
loop_
_publ_author_name
'Wallace, Dawn'
'Reglinski, John'
'Taylor, Michelle K.'
'Kennedy, Alan R.'

_publ_section_title
;
 Hexaaqua(4-chloro-3-formylbenzenesulfonato)calcium(II)
 4-chloro-3-formylbenzenesulfonate monohydrate
;
_journal_coeditor_code OM6276
_journal_issue 2
_journal_name_full 'Acta Crystallographica Section E'
_journal_page_first m339
_journal_page_last m341
_journal_paper_doi 10.1107/S160053680600136X
_journal_volume 62
_journal_year 2006
_chemical_formula_iupac '[Ca (C7 H4 Cl1 O4 S1) (H2 O)6] (C7 H4 Cl1 O4 S1) , H2 O'
_chemical_formula_moiety '[Ca (C7 H4 Cl1 O4 S1) (H2 O)6] (C7 H4 Cl1 O4 S1) , H2 O'
_chemical_formula_sum 'C14 H22 Ca Cl2 O15 S2'
_chemical_formula_weight 605.52
_chemical_name_systematic
;
Hexaaqua(4-chloro-3-formylbenzenesulfonato)calcium(II)
4-chloro-3-formylbenzenesulfonate monohydrate
;
_space_group_IT_number 7
_symmetry_cell_setting monoclinic
_symmetry_space_group_name_Hall 'P -2yc'
_symmetry_space_group_name_H-M 'P 1 c 1'
_atom_sites_solution_hydrogens geom
_atom_sites_solution_primary direct
_atom_sites_solution_secondary difmap
_audit_creation_method 'WinGX routine CIF_UPDATE'
_cell_angle_alpha 90
_cell_angle_beta 93.2126(2)
_cell_angle_gamma 90
_cell_formula_units_Z 2
_cell_length_a 6.4750(2)
_cell_length_b 24.7258(7)
_cell_length_c 7.3573(2)
_cell_measurement_reflns_used 5190
_cell_measurement_temperature 123(2)
_cell_measurement_theta_max 27.5
_cell_measurement_theta_min 1.6
_cell_volume 1176.05(6)
_computing_cell_refinement 'SCALEPACK (Otwinowski & Minor, 1997)'
_computing_data_collection 'COLLECT (Nonius, 1998)'
_computing_data_reduction 'SCALEPACK and DENZO (Otwinowski & Minor, 1997)'
_computing_molecular_graphics 'ORTEP-3 for Windows (Farrugia, 1997)'
_computing_publication_material 'WinGX (Farrugia, 1999)'
_computing_structure_refinement 'SHELXL97 (Sheldrick, 1997)'
_computing_structure_solution 'SHELXS97 (Sheldrick, 1997)'
_diffrn_measured_fraction_theta_full 0.996
_diffrn_measured_fraction_theta_max 0.996
_diffrn_measurement_device_type 'Nonius KappaCCD area-detector'
_diffrn_measurement_method '\f and \w'
_diffrn_radiation_type MoK\a
_diffrn_radiation_wavelength 0.71073
_diffrn_reflns_av_R_equivalents 0.0157
_diffrn_reflns_limit_h_max 8
_diffrn_reflns_limit_h_min -8
_diffrn_reflns_limit_k_max 32
_diffrn_reflns_limit_k_min -31
_diffrn_reflns_limit_l_max 9
_diffrn_reflns_limit_l_min -9
_diffrn_reflns_number 5205
_diffrn_reflns_theta_full 27.48
_diffrn_reflns_theta_max 27.48
_diffrn_reflns_theta_min 1.65
_diffrn_standards_decay_% 0
_diffrn_standards_number 0
_exptl_absorpt_coefficient_mu 0.744
_exptl_absorpt_correction_type none
_exptl_crystal_colour colourless
_exptl_crystal_density_diffrn 1.71
_exptl_crystal_density_method 'not measured'
_exptl_crystal_description plate
_exptl_crystal_F_000 624
_exptl_crystal_size_max 0.40
_exptl_crystal_size_mid 0.38
_exptl_crystal_size_min 0.10
_refine_diff_density_max 0.309
_refine_diff_density_min -0.362
_refine_ls_abs_structure_details 'Flack (1983), with how many Friedel pairs'
_refine_ls_abs_structure_Flack 0.44(3)
_refine_ls_extinction_method none
_refine_ls_goodness_of_fit_ref 1.046
_refine_ls_hydrogen_treatment mixed
_refine_ls_matrix_type full
_refine_ls_number_parameters 364
_refine_ls_number_reflns 5190
_refine_ls_number_restraints 23
_refine_ls_restrained_S_all 1.044
_refine_ls_R_factor_all 0.0506
_refine_ls_R_factor_gt 0.0349
_refine_ls_shift/su_max 0.001
_refine_ls_shift/su_mean 0.000
_refine_ls_structure_factor_coef Fsqd
_refine_ls_weighting_details 'calc w = 1/[\s^2^(Fo^2^)+(0.0223P)^2^+0.6115P] where P=(Fo^2^+2Fc^2^)/3'
_refine_ls_weighting_scheme calc
_refine_ls_wR_factor_gt 0.0613
_refine_ls_wR_factor_ref 0.0673
_reflns_number_gt 4417
_reflns_number_total 5190
_reflns_threshold_expression I>2\s(I)
_cod_data_source_file om6276.cif
_cod_data_source_block I
_cod_depositor_comments
;
The following automatic conversions were performed:
'_symmetry_cell_setting' value 'Monoclinic' changed to 'monoclinic'
according to '/home/saulius/struct/CIF-dictionaries/cif_core.dic'
dictionary named 'cif_core.dic' version 2.4.1 from 2010-06-29.

Automatic conversion script
Id: cif_fix_enum 1527 2010-12-29 10:47:43Z saulius 

The following automatic conversions were performed:

'_symmetry_cell_setting' value 'Monoclinic' changed to 'monoclinic'
according to /home/saulius/struct/CIF-dictionaries/cif_core.dic
dictionary named 'cif_core.dic' version 2.4.1 from 2010-06-29.

Automatic conversion script
Id: cif_fix_values 1715 2011-07-08 13:25:40Z adriana 
;
_cod_original_sg_symbol_H-M 'P c'
_cod_original_formula_sum 'C14 H22 Ca1 Cl2 O15 S2'
_cod_database_code 2208137

loop_
_symmetry_equiv_pos_as_xyz
'x, y, z'
'x, -y, z+1/2'

loop_
_atom_site_label
_atom_site_fract_x
_atom_site_fract_y
_atom_site_fract_z
_atom_site_U_iso_or_equiv
_atom_site_adp_type
_atom_site_calc_flag
_atom_site_refinement_flags
_atom_site_occupancy
_atom_site_type_symbol
Ca1 0.76342(9) 0.25273(2) -0.20523(8) 0.01176(12) Uani d . 1 Ca
Cl1 -0.16585(12) -0.04599(3) 0.02303(10) 0.02082(18) Uani d . 1 Cl
Cl2 0.01852(11) 0.55155(3) -0.14050(10) 0.02012(17) Uani d . 1 Cl
S1 0.36674(10) 0.15281(3) 0.29139(9) 0.01278(15) Uani d . 1 S
S2 0.56011(10) 0.35085(3) 0.09223(9) 0.01209(15) Uani d . 1 S
O1 0.4387(3) -0.06404(9) 0.2873(3) 0.0225(5) Uani d . 1 O
O2 0.5776(3) 0.13555(9) 0.3338(3) 0.0234(5) Uani d . 1 O
O1W 0.8627(4) 0.33185(9) -0.3602(3) 0.0197(5) Uani d D 1 O
O3 0.3528(3) 0.19324(8) 0.1474(3) 0.0229(5) Uani d . 1 O
O2W 0.4656(3) 0.26500(9) -0.4183(3) 0.0191(5) Uani d D 1 O
O4 0.2627(3) 0.17060(8) 0.4522(3) 0.0192(5) Uani d . 1 O
O3W 0.8666(3) 0.19486(10) -0.4397(3) 0.0237(5) Uani d D 1 O
O5 0.6284(3) 0.56773(8) 0.1214(3) 0.0204(5) Uani d . 1 O
O4W 0.5664(4) 0.17392(9) -0.1570(3) 0.0241(5) Uani d D 1 O
O6 0.4699(3) 0.33068(8) 0.2560(3) 0.0186(5) Uani d . 1 O
O5W 0.8296(3) 0.22876(9) 0.1150(3) 0.0183(5) Uani d D 1 O
O7 0.7713(3) 0.36970(8) 0.1238(3) 0.0218(5) Uani d . 1 O
O6W 1.1283(3) 0.25531(10) -0.1363(3) 0.0215(5) Uani d D 1 O
O7W 0.0494(3) 0.30736(9) 0.3146(3) 0.0190(5) Uani d D 1 O
O8 0.5360(3) 0.31280(8) -0.0591(3) 0.0188(5) Uani d . 1 O
C1 0.2698(5) -0.05589(12) 0.2105(4) 0.0184(7) Uani d . 1 C
H1 0.1890 -0.0861 0.1698 0.022 Uiso calc R 1 H
C2 0.1857(4) -0.00085(12) 0.1781(4) 0.0138(6) Uani d . 1 C
C3 -0.0081(4) 0.00810(12) 0.0907(4) 0.0156(6) Uani d . 1 C
C4 -0.0839(5) 0.06004(13) 0.0554(4) 0.0162(7) Uani d . 1 C
H4 -0.2143 0.0653 -0.0080 0.019 Uiso calc R 1 H
C5 0.0350(4) 0.10393(12) 0.1146(4) 0.0167(6) Uani d . 1 C
H5 -0.0146 0.1396 0.0929 0.020 Uiso calc R 1 H
C6 0.2275(4) 0.09581(11) 0.2061(4) 0.0126(6) Uani d . 1 C
C7 0.3037(5) 0.04397(12) 0.2350(4) 0.0139(6) Uani d . 1 C
H7 0.4367 0.0389 0.2937 0.017 Uiso calc R 1 H
C8 0.4585(5) 0.56007(12) 0.0443(4) 0.0175(7) Uani d . 1 C
H8 0.3779 0.5906 0.0064 0.021 Uiso calc R 1 H
C9 0.3727(4) 0.50526(11) 0.0074(4) 0.0127(6) Uani d . 1 C
C10 0.1751(4) 0.49700(12) -0.0759(4) 0.0142(6) Uani d . 1 C
C11 0.0973(5) 0.44586(12) -0.1119(4) 0.0144(6) Uani d . 1 C
H11 -0.0362 0.4414 -0.1702 0.017 Uiso calc R 1 H
C12 0.2172(4) 0.40104(12) -0.0617(4) 0.0153(6) Uani d . 1 C
H12 0.1660 0.3656 -0.0855 0.018 Uiso calc R 1 H
C13 0.4126(4) 0.40844(12) 0.0236(4) 0.0107(6) Uani d . 1 C
C14 0.4905(5) 0.45962(12) 0.0565(4) 0.0126(6) Uani d . 1 C
H14 0.6251 0.4639 0.1130 0.015 Uiso calc R 1 H
H1W 0.785(4) 0.3587(9) -0.377(4) 0.032(11) Uiso d D 1 H
H2W 0.937(5) 0.3305(16) -0.449(4) 0.061(15) Uiso d D 1 H
H3W 0.392(6) 0.2392(11) -0.455(5) 0.064(15) Uiso d D 1 H
H4W 0.481(7) 0.2854(13) -0.507(4) 0.057(14) Uiso d D 1 H
H5W 0.777(4) 0.1763(13) -0.497(4) 0.042(12) Uiso d D 1 H
H6W 0.979(3) 0.1871(16) -0.482(5) 0.049(13) Uiso d D 1 H
H7W 0.505(7) 0.1733(18) -0.060(4) 0.082(18) Uiso d D 1 H
H8W 0.530(5) 0.1456(9) -0.211(4) 0.037(11) Uiso d D 1 H
H9W 0.737(4) 0.2152(13) 0.175(4) 0.037(11) Uiso d D 1 H
H10W 0.897(5) 0.2488(14) 0.189(4) 0.049(13) Uiso d D 1 H
H11W 1.189(5) 0.2386(14) -0.050(3) 0.044(12) Uiso d D 1 H
H12W 1.220(4) 0.2687(15) -0.198(4) 0.049(13) Uiso d D 1 H
H13W -0.023(4) 0.3278(12) 0.246(4) 0.031(10) Uiso d D 1 H
H14W 0.170(2) 0.3172(14) 0.298(5) 0.037(12) Uiso d D 1 H

loop_
_atom_site_aniso_label
_atom_site_aniso_U_11
_atom_site_aniso_U_22
_atom_site_aniso_U_33
_atom_site_aniso_U_12
_atom_site_aniso_U_13
_atom_site_aniso_U_23
Ca1 0.0109(2) 0.0112(3) 0.0131(2) -0.0004(2) -0.0001(2) -0.0004(2)
Cl1 0.0199(4) 0.0190(4) 0.0233(4) -0.0080(3) -0.0011(3) -0.0040(3)
Cl2 0.0200(4) 0.0176(4) 0.0226(4) 0.0073(3) -0.0007(3) 0.0035(3)
S1 0.0117(3) 0.0109(4) 0.0157(4) -0.0012(3) 0.0008(3) -0.0013(3)
S2 0.0114(3) 0.0101(3) 0.0146(3) 0.0006(3) -0.0006(3) -0.0008(3)
O1 0.0236(12) 0.0169(12) 0.0267(12) 0.0042(10) -0.0013(10) 0.0024(10)
O2 0.0106(10) 0.0211(12) 0.0376(13) -0.0003(9) -0.0053(9) -0.0100(10)
O1W 0.0215(12) 0.0150(11) 0.0229(12) 0.0018(10) 0.0041(10) 0.0048(10)
O3 0.0342(13) 0.0132(11) 0.0214(12) -0.0061(10) 0.0020(10) 0.0051(9)
O2W 0.0226(12) 0.0152(12) 0.0187(11) -0.0034(10) -0.0064(9) 0.0003(10)
O4 0.0169(11) 0.0195(12) 0.0215(11) -0.0048(9) 0.0054(9) -0.0077(9)
O3W 0.0150(12) 0.0301(13) 0.0263(13) -0.0014(11) 0.0041(10) -0.0137(10)
O5 0.0209(12) 0.0160(12) 0.0241(12) -0.0024(9) 0.0004(9) -0.0021(9)
O4W 0.0322(13) 0.0166(12) 0.0237(13) -0.0124(10) 0.0038(11) -0.0027(10)
O6 0.0201(11) 0.0175(11) 0.0183(11) 0.0020(9) 0.0016(9) 0.0054(9)
O5W 0.0185(12) 0.0200(12) 0.0165(10) -0.0042(10) 0.0030(10) 0.0016(10)
O7 0.0110(10) 0.0170(11) 0.0365(13) -0.0024(9) -0.0052(9) 0.0035(10)
O6W 0.0129(10) 0.0282(13) 0.0231(12) -0.0008(10) -0.0004(9) 0.0067(11)
O7W 0.0163(12) 0.0202(12) 0.0201(11) 0.0014(10) -0.0014(10) 0.0031(9)
O8 0.0211(11) 0.0162(11) 0.0190(11) 0.0053(9) 0.0000(9) -0.0054(9)
C1 0.0237(17) 0.0135(16) 0.0184(15) -0.0002(13) 0.0045(13) -0.0022(13)
C2 0.0157(14) 0.0154(15) 0.0101(13) -0.0006(12) 0.0003(11) -0.0012(12)
C3 0.0162(15) 0.0168(16) 0.0139(14) -0.0076(12) 0.0028(12) -0.0055(12)
C4 0.0129(15) 0.0189(17) 0.0164(15) 0.0011(12) -0.0030(12) -0.0024(12)
C5 0.0193(16) 0.0129(15) 0.0176(15) 0.0030(13) -0.0013(13) -0.0004(12)
C6 0.0133(15) 0.0114(15) 0.0131(14) -0.0047(12) 0.0016(12) -0.0025(12)
C7 0.0132(15) 0.0184(16) 0.0104(14) 0.0016(13) 0.0020(11) 0.0027(12)
C8 0.0231(17) 0.0130(15) 0.0166(15) 0.0011(13) 0.0028(13) 0.0023(12)
C9 0.0177(15) 0.0098(14) 0.0108(14) 0.0003(12) 0.0019(12) -0.0006(11)
C10 0.0159(15) 0.0151(15) 0.0119(14) 0.0055(12) 0.0020(12) 0.0049(12)
C11 0.0098(14) 0.0180(16) 0.0151(15) 0.0008(12) -0.0017(11) 0.0015(12)
C12 0.0173(15) 0.0122(15) 0.0163(14) -0.0038(12) -0.0003(12) -0.0013(12)
C13 0.0113(13) 0.0090(14) 0.0119(13) -0.0002(11) 0.0019(11) -0.0013(11)
C14 0.0124(14) 0.0147(15) 0.0109(14) 0.0001(12) 0.0015(11) 0.0000(12)

loop_
_atom_type_symbol
_atom_type_description
_atom_type_scat_dispersion_real
_atom_type_scat_dispersion_imag
_atom_type_scat_source
Ca Ca 0.2262 0.3064 'International Tables Vol C Tables 4.2.6.8 and 6.1.1.4'
Cl Cl 0.1484 0.1585 'International Tables Vol C Tables 4.2.6.8 and 6.1.1.4'
S S 0.1246 0.1234 'International Tables Vol C Tables 4.2.6.8 and 6.1.1.4'
O O 0.0106 0.0060 'International Tables Vol C Tables 4.2.6.8 and 6.1.1.4'
C C 0.0033 0.0016 'International Tables Vol C Tables 4.2.6.8 and 6.1.1.4'
H H 0.0000 0.0000 'International Tables Vol C Tables 4.2.6.8 and 6.1.1.4'

loop_
_geom_angle_atom_site_label_1
_geom_angle_atom_site_label_2
_geom_angle_atom_site_label_3
_geom_angle
_geom_angle_publ_flag
O3W Ca1 O4W 77.76(8) y
O3W Ca1 O1W 93.04(8) y
O4W Ca1 O1W 156.11(8) y
O3W Ca1 O8 155.56(8) y
O4W Ca1 O8 95.37(8) y
O1W Ca1 O8 83.91(8) y
O3W Ca1 O6W 81.63(8) y
O4W Ca1 O6W 121.67(9) y
O1W Ca1 O6W 77.80(8) y
O8 Ca1 O6W 121.00(8) y
O3W Ca1 O2W 81.49(8) y
O4W Ca1 O2W 77.59(8) y
O1W Ca1 O2W 79.27(8) y
O8 Ca1 O2W 74.11(7) y
O6W Ca1 O2W 150.61(8) y
O3W Ca1 O5W 120.98(8) y
O4W Ca1 O5W 73.89(8) y
O1W Ca1 O5W 128.77(8) y
O8 Ca1 O5W 78.24(7) y
O6W Ca1 O5W 71.59(7) y
O2W Ca1 O5W 137.77(8) y
O2 S1 O3 112.25(14) ?
O2 S1 O4 112.70(13) ?
O3 S1 O4 111.70(13) ?
O2 S1 C6 107.31(13) ?
O3 S1 C6 106.22(13) ?
O4 S1 C6 106.13(13) ?
O7 S2 O6 113.33(13) ?
O7 S2 O8 112.86(13) ?
O6 S2 O8 112.33(13) ?
O7 S2 C13 106.00(13) ?
O6 S2 C13 106.02(13) ?
O8 S2 C13 105.52(12) ?
Ca1 O1W H1W 123(2) ?
Ca1 O1W H2W 122(3) ?
H1W O1W H2W 107(2) ?
Ca1 O2W H3W 122(3) ?
Ca1 O2W H4W 117(3) ?
H3W O2W H4W 107(2) ?
Ca1 O3W H5W 119(2) ?
Ca1 O3W H6W 135(2) ?
H5W O3W H6W 107(2) ?
Ca1 O4W H7W 116(3) ?
Ca1 O4W H8W 139(2) ?
H7W O4W H8W 105(2) ?
Ca1 O5W H9W 121(2) ?
Ca1 O5W H10W 123(3) ?
H9W O5W H10W 105(2) ?
Ca1 O6W H11W 125(2) ?
Ca1 O6W H12W 128(2) ?
H11W O6W H12W 107(2) ?
H13W O7W H14W 103(2) ?
S2 O8 Ca1 134.59(12) ?
O1 C1 C2 122.6(3) ?
O1 C1 H1 118.7 ?
C2 C1 H1 118.7 ?
C3 C2 C7 118.3(3) ?
C3 C2 C1 122.2(3) ?
C7 C2 C1 119.4(3) ?
C4 C3 C2 122.0(3) ?
C4 C3 Cl1 117.4(2) ?
C2 C3 Cl1 120.6(2) ?
C5 C4 C3 118.6(3) ?
C5 C4 H4 120.7 ?
C3 C4 H4 120.7 ?
C4 C5 C6 120.2(3) ?
C4 C5 H5 119.9 ?
C6 C5 H5 119.9 ?
C7 C6 C5 120.5(3) ?
C7 C6 S1 120.8(2) ?
C5 C6 S1 118.7(2) ?
C6 C7 C2 120.3(3) ?
C6 C7 H7 119.9 ?
C2 C7 H7 119.9 ?
O5 C8 C9 122.9(3) ?
O5 C8 H8 118.5 ?
C9 C8 H8 118.5 ?
C14 C9 C10 117.8(3) ?
C14 C9 C8 119.8(3) ?
C10 C9 C8 122.4(3) ?
C11 C10 C9 122.1(3) ?
C11 C10 Cl2 117.2(2) ?
C9 C10 Cl2 120.7(2) ?
C10 C11 C12 119.1(3) ?
C10 C11 H11 120.4 ?
C12 C11 H11 120.4 ?
C11 C12 C13 119.6(3) ?
C11 C12 H12 120.2 ?
C13 C12 H12 120.2 ?
C14 C13 C12 120.9(3) ?
C14 C13 S2 120.1(2) ?
C12 C13 S2 119.0(2) ?
C13 C14 C9 120.4(3) ?
C13 C14 H14 119.8 ?
C9 C14 H14 119.8 ?

loop_
_geom_bond_atom_site_label_1
_geom_bond_atom_site_label_2
_geom_bond_distance
_geom_bond_publ_flag
Ca1 O3W 2.366(2) y
Ca1 O4W 2.367(2) y
Ca1 O1W 2.371(2) y
Ca1 O8 2.389(2) y
Ca1 O6W 2.389(2) y
Ca1 O2W 2.435(2) y
Ca1 O5W 2.444(2) y
Cl1 C3 1.739(3) ?
Cl2 C10 1.738(3) ?
S1 O2 1.448(2) ?
S1 O3 1.456(2) ?
S1 O4 1.462(2) ?
S1 C6 1.769(3) ?
S2 O7 1.451(2) ?
S2 O6 1.456(2) ?
S2 O8 1.459(2) ?
S2 C13 1.772(3) ?
O1 C1 1.219(4) y
O1W H1W 0.84(3) ?
O1W H2W 0.83(3) ?
O2W H3W 0.83(3) ?
O2W H4W 0.84(3) ?
O3W H5W 0.84(3) ?
O3W H6W 0.83(3) ?
O5 C8 1.224(4) y
O4W H7W 0.84(3) ?
O4W H8W 0.83(3) ?
O5W H9W 0.84(3) ?
O5W H10W 0.84(3) ?
O6W H11W 0.84(3) ?
O6W H12W 0.84(3) ?
O7W H13W 0.84(3) ?
O7W H14W 0.83(3) ?
C1 C2 1.480(4) ?
C1 H1 0.9500 ?
C2 C3 1.395(4) ?
C2 C7 1.397(4) ?
C3 C4 1.394(4) ?
C4 C5 1.387(4) ?
C4 H4 0.9500 ?
C5 C6 1.397(4) ?
C5 H5 0.9500 ?
C6 C7 1.386(4) ?
C7 H7 0.9500 ?
C8 C9 1.484(4) ?
C8 H8 0.9500 ?
C9 C14 1.398(4) ?
C9 C10 1.403(4) ?
C10 C11 1.381(4) ?
C11 C12 1.391(4) ?
C11 H11 0.9500 ?
C12 C13 1.392(4) ?
C12 H12 0.9500 ?
C13 C14 1.379(4) ?
C14 H14 0.9500 ?

loop_
_geom_hbond_atom_site_label_D
_geom_hbond_atom_site_label_H
_geom_hbond_atom_site_label_A
_geom_hbond_site_symmetry_A
_geom_hbond_distance_DH
_geom_hbond_distance_HA
_geom_hbond_distance_DA
_geom_hbond_angle_DHA
O1W H1W O5 2_564 0.84(3) 2.08(3) 2.909(3) 169(3)
O1W H2W O7W 1_654 0.83(3) 2.00(3) 2.806(3) 161(4)
O2W H3W O4 1_554 0.83(3) 1.99(3) 2.818(3) 170(4)
O2W H4W O6 1_554 0.84(3) 2.07(3) 2.896(3) 170(4)
O3W H5W O2 1_554 0.84(3) 2.01(3) 2.842(3) 172(4)
O3W H6W O4 1_654 0.83(3) 1.97(3) 2.792(3) 172(4)
O4W H7W O3 . 0.84(3) 1.93(4) 2.739(3) 164(5)
O4W H8W O1 2_554 0.83(3) 2.10(3) 2.863(3) 152(3)
O5W H9W O2 . 0.84(3) 2.54(3) 3.296(3) 151(3)
O5W H9W O3 . 0.84(3) 2.54(3) 3.231(3) 141(3)
O5W H10W O7W 1_655 0.84(3) 1.95(3) 2.779(3) 167(4)
O6W H11W O3 1_655 0.84(3) 2.08(3) 2.913(3) 175(4)
O6W H12W O2W 1_655 0.84(3) 2.34(3) 3.104(3) 153(4)
O6W H12W O8 1_655 0.84(3) 2.49(3) 3.024(3) 123(3)
O7W H13W O7 1_455 0.84(3) 1.88(3) 2.703(3) 168(3)
O7W H14W O6 . 0.83(3) 2.01(3) 2.840(3) 173(4)

loop_
_geom_torsion_atom_site_label_1
_geom_torsion_atom_site_label_2
_geom_torsion_atom_site_label_3
_geom_torsion_atom_site_label_4
_geom_torsion
O7 S2 O8 Ca1 23.9(2)
O6 S2 O8 Ca1 -105.74(17)
C13 S2 O8 Ca1 139.19(16)
O3W Ca1 O8 S2 -164.94(17)
O4W Ca1 O8 S2 122.98(17)
O1W Ca1 O8 S2 -81.02(17)
O6W Ca1 O8 S2 -9.2(2)
O2W Ca1 O8 S2 -161.56(19)
O5W Ca1 O8 S2 50.70(17)
O1 C1 C2 C3 -179.8(3)
O1 C1 C2 C7 0.8(5)
C7 C2 C3 C4 1.5(4)
C1 C2 C3 C4 -177.9(3)
C7 C2 C3 Cl1 -178.0(2)
C1 C2 C3 Cl1 2.6(4)
C2 C3 C4 C5 -2.1(4)
Cl1 C3 C4 C5 177.4(2)
C3 C4 C5 C6 0.6(4)
C4 C5 C6 C7 1.5(4)
C4 C5 C6 S1 -176.2(2)
O2 S1 C6 C7 17.5(3)
O3 S1 C6 C7 137.8(2)
O4 S1 C6 C7 -103.2(3)
O2 S1 C6 C5 -164.8(2)
O3 S1 C6 C5 -44.5(3)
O4 S1 C6 C5 74.5(3)
C5 C6 C7 C2 -2.1(4)
S1 C6 C7 C2 175.5(2)
C3 C2 C7 C6 0.6(4)
C1 C2 C7 C6 -179.9(3)
O5 C8 C9 C14 -2.0(4)
O5 C8 C9 C10 177.9(3)
C14 C9 C10 C11 -0.9(4)
C8 C9 C10 C11 179.1(3)
C14 C9 C10 Cl2 179.8(2)
C8 C9 C10 Cl2 -0.1(4)
C9 C10 C11 C12 1.0(4)
Cl2 C10 C11 C12 -179.7(2)
C10 C11 C12 C13 0.0(4)
C11 C12 C13 C14 -1.0(4)
C11 C12 C13 S2 178.3(2)
O7 S2 C13 C14 -17.5(3)
O6 S2 C13 C14 103.2(2)
O8 S2 C13 C14 -137.4(2)
O7 S2 C13 C12 163.2(2)
O6 S2 C13 C12 -76.1(2)
O8 S2 C13 C12 43.3(3)
C12 C13 C14 C9 1.1(4)
S2 C13 C14 C9 -178.2(2)
C10 C9 C14 C13 -0.1(4)
C8 C9 C14 C13 179.8(3)
